data_1505117
loop_
_publ_author_name
'Nagata, Yuuya'
'Chujo, Yoshiki'

_publ_section_title
;
 Main-Chain-Type Organoboron Quinolate Polymers:&#x00A0; Synthesis and
 Photoluminescence Properties
;
_journal_issue 1
_journal_name_full Macromolecules
_journal_page_first 6
_journal_paper_doi 10.1021/ma062007s
_journal_volume 40
_journal_year 2007
_chemical_formula_moiety 'C21 H14 B I2 N O '
_chemical_formula_sum 'C21 H14 B I2 N O'
_chemical_formula_weight 560.97
_space_group_IT_number 2
_symmetry_cell_setting triclinic
_symmetry_Int_Tables_number 2
_symmetry_space_group_name_Hall '-P 1'
_symmetry_space_group_name_H-M 'P -1'
_cell_angle_alpha 99.561(17)
_cell_angle_beta 90.613(17)
_cell_angle_gamma 110.05(2)
_cell_formula_units_Z 4
_cell_length_a 10.152(3)
_cell_length_b 11.566(6)
_cell_length_c 17.265(7)
_cell_measurement_reflns_used 10986
_cell_measurement_temperature 123.1
_cell_measurement_theta_max 27.5
_cell_measurement_theta_min 3.1
_cell_volume 1872.9(14)
_computing_cell_refinement PROCESS-AUTO
_computing_data_collection PROCESS-AUTO
_computing_data_reduction CrystalStructure
_computing_publication_material 'CrystalStructure 3.7.0'
_computing_structure_refinement CRYSTALS
_computing_structure_solution 'DIRDIF99 (PATTY)'
_diffrn_detector_area_resol_mean 10.00
_diffrn_measured_fraction_theta_full 0.973
_diffrn_measured_fraction_theta_max 0.973
_diffrn_measurement_device_type 'Rigaku RAXIS-RAPID'
_diffrn_measurement_method \w
_diffrn_radiation_type 'Mo K\a'
_diffrn_radiation_wavelength 0.71075
_diffrn_reflns_av_R_equivalents 0.071
_diffrn_reflns_limit_h_max 13
_diffrn_reflns_limit_h_min -13
_diffrn_reflns_limit_k_max 15
_diffrn_reflns_limit_k_min -15
_diffrn_reflns_limit_l_max 22
_diffrn_reflns_limit_l_min -22
_diffrn_reflns_number 16391
_diffrn_reflns_theta_full 27.48
_diffrn_reflns_theta_max 27.48
_exptl_absorpt_coefficient_mu 3.369
_exptl_absorpt_correction_T_max 0.714
_exptl_absorpt_correction_T_min 0.294
_exptl_absorpt_correction_type multi-scan
_exptl_absorpt_process_details
;
    Higashi, T. (1995). Program for Absorption Correction.
    Rigaku Corporation, Tokyo, Japan.
;
_exptl_crystal_colour yellow
_exptl_crystal_density_diffrn 1.989
_exptl_crystal_density_method 'not measured'
_exptl_crystal_description block
_exptl_crystal_F_000 1064.00
_exptl_crystal_size_max 0.50
_exptl_crystal_size_mid 0.50
_exptl_crystal_size_min 0.10
_refine_diff_density_max 1.36
_refine_diff_density_min -1.99
_refine_ls_extinction_method none
_refine_ls_goodness_of_fit_ref 1.046
_refine_ls_hydrogen_treatment refall
_refine_ls_number_parameters 497
_refine_ls_number_reflns 7545
_refine_ls_R_factor_gt 0.0497
_refine_ls_shift/su_max 0.0000
_refine_ls_structure_factor_coef F
_refine_ls_weighting_details
;
    Chebychev polynomial with 3 parameters (Carruthers & Watkin, 1979)
    556.9580    651.8760    152.5080
;
_refine_ls_weighting_scheme calc
_refine_ls_wR_factor_ref 0.0903
_reflns_number_gt 7525
_reflns_number_total 8359
_reflns_threshold_expression F^2^>2.0\s(F^2^)
_cod_data_source_file ma062007ssi20060831_044919.cif
_cod_data_source_block '_0203_____________________'
_cod_original_cell_volume 1872.8(13)
_cod_original_formula_sum 'C21 H14 B I2 N O '
_cod_database_code 1505117

loop_
_symmetry_equiv_pos_site_id
_symmetry_equiv_pos_as_xyz
1 +X,+Y,+Z
2 -X,-Y,-Z

loop_
_atom_site_label
_atom_site_type_symbol
_atom_site_fract_x
_atom_site_fract_y
_atom_site_fract_z
_atom_site_U_iso_or_equiv
_atom_site_adp_type
_atom_site_occupancy
_atom_site_symmetry_multiplicity
_atom_site_calc_flag
_atom_site_refinement_flags
I(1) I 0.16305(6) 0.42671(5) 0.36020(3) 0.02397(14) Uani 1.00 1 d .
I(2) I 0.20597(6) -0.44532(5) -0.01522(3) 0.02744(14) Uani 1.00 1 d .
I(3) I -0.28569(6) 0.40207(5) 0.23428(3) 0.02477(14) Uani 1.00 1 d .
I(4) I -0.35604(6) -0.41636(5) 0.43405(3) 0.02649(15) Uani 1.00 1 d .
O(1) O 0.6042(5) 0.7648(5) 0.0570(3) 0.0195(13) Uani 1.00 1 d .
O(2) O 0.1345(5) 0.8095(5) 0.3779(3) 0.0194(13) Uani 1.00 1 d .
N(1) N 0.8546(7) 0.8543(6) 0.0788(4) 0.0185(15) Uani 1.00 1 d .
N(2) N 0.3874(7) 0.9008(6) 0.3688(4) 0.0180(15) Uani 1.00 1 d .
C(1) C 0.2120(8) -0.3404(8) 0.0929(4) 0.0210(19) Uani 1.00 1 d .
C(2) C 0.1274(9) -0.3933(8) 0.1513(5) 0.0247(19) Uani 1.00 1 d .
C(3) C 0.1345(9) -0.3186(7) 0.2233(5) 0.024(2) Uani 1.00 1 d .
C(4) C 0.2236(8) -0.1929(7) 0.2402(4) 0.0166(17) Uani 1.00 1 d .
C(5) C 0.3056(8) -0.1432(7) 0.1796(5) 0.0222(19) Uani 1.00 1 d .
C(6) C 0.7920(9) 0.1770(7) 0.2387(4) 0.0216(19) Uani 1.00 1 d .
C(7) C 0.7894(9) 0.0546(7) 0.2144(4) 0.0210(19) Uani 1.00 1 d .
C(8) C 0.7081(8) -0.0216(7) 0.1488(5) 0.0191(18) Uani 1.00 1 d .
C(9) C 0.6287(8) 0.0278(7) 0.1071(4) 0.0193(17) Uani 1.00 1 d .
C(10) C 0.6655(9) 0.7318(7) -0.0034(4) 0.0214(19) Uani 1.00 1 d .
C(11) C -0.3340(8) -0.3404(7) 0.3313(4) 0.0192(18) Uani 1.00 1 d .
C(12) C 0.6069(10) 0.6566(8) -0.0739(5) 0.025(2) Uani 1.00 1 d .
C(13) C 0.8146(8) 0.7855(7) 0.0057(5) 0.0207(19) Uani 1.00 1 d .
C(14) C 0.9059(9) 0.7719(8) -0.0503(5) 0.024(2) Uani 1.00 1 d .
C(15) C 1.0509(9) 0.8391(8) -0.0286(5) 0.027(2) Uani 1.00 1 d .
C(16) C 1.0924(8) 0.9124(8) 0.0426(5) 0.026(2) Uani 1.00 1 d .
C(17) C 0.9928(8) 0.9195(7) 0.0971(5) 0.0225(19) Uani 1.00 1 d .
C(18) C -0.2885(8) 0.2209(7) 0.1959(4) 0.0204(18) Uani 1.00 1 d .
C(19) C 0.8168(8) 0.7713(7) 0.2395(5) 0.0218(19) Uani 1.00 1 d .
C(20) C 0.8022(9) 0.7201(8) 0.3082(5) 0.025(2) Uani 1.00 1 d .
C(21) C 0.7019(8) 0.7685(7) 0.1947(4) 0.0173(17) Uani 1.00 1 d .
C(22) C 0.5660(8) 0.7050(7) 0.2200(4) 0.0189(18) Uani 1.00 1 d .
C(23) C 0.5491(8) 0.6522(7) 0.2864(5) 0.0208(18) Uani 1.00 1 d .
C(25) C 0.5196(8) 0.9512(8) 0.3552(5) 0.0240(19) Uani 1.00 1 d .
C(26) C 0.6270(9) 0.9444(7) 0.4041(5) 0.0242(19) Uani 1.00 1 d .
C(27) C 0.5942(10) 0.8811(8) 0.4665(5) 0.031(2) Uani 1.00 1 d .
C(28) C 0.4526(9) 0.8225(8) 0.4805(4) 0.024(2) Uani 1.00 1 d .
C(29) C 0.1855(9) 0.2511(7) 0.3480(5) 0.0230(19) Uani 1.00 1 d .
C(30) C 0.0884(8) 0.1545(7) 0.3738(5) 0.0220(19) Uani 1.00 1 d .
C(31) C 0.1058(8) 0.0400(7) 0.3669(5) 0.0213(19) Uani 1.00 1 d .
C(32) C 0.2222(8) 0.0219(7) 0.3303(4) 0.0204(18) Uani 1.00 1 d .
C(33) C 0.3181(9) 0.1226(8) 0.3045(4) 0.0230(19) Uani 1.00 1 d .
C(34) C 0.3030(9) 0.2396(8) 0.3119(5) 0.025(2) Uani 1.00 1 d .
C(35) C 0.3014(8) -0.2169(7) 0.1077(4) 0.0214(19) Uani 1.00 1 d .
C(36) C 0.8409(11) 0.6936(9) -0.1234(5) 0.034(2) Uani 1.00 1 d .
C(37) C 0.6971(11) 0.6397(9) -0.1307(5) 0.032(2) Uani 1.00 1 d .
C(38) C 0.3531(8) 0.8360(7) 0.4296(4) 0.0202(18) Uani 1.00 1 d .
C(39) C 0.2057(8) 0.7828(7) 0.4329(4) 0.0180(18) Uani 1.00 1 d .
C(40) C 0.1544(10) 0.7144(8) 0.4913(5) 0.027(2) Uani 1.00 1 d .
C(41) C 0.2520(11) 0.7008(8) 0.5437(5) 0.029(2) Uani 1.00 1 d .
C(42) C 0.3928(11) 0.7496(8) 0.5400(5) 0.030(2) Uani 1.00 1 d .
C(44) C 0.6264(8) 0.1465(7) 0.1318(4) 0.0193(18) Uani 1.00 1 d .
B(1) B 0.2368(9) -0.1121(8) 0.3256(5) 0.0176(19) Uani 1.00 1 d .
B(2) B 0.7120(9) 0.8418(8) 0.1228(5) 0.020(2) Uani 1.00 1 d .
H(1) H 0.8494 0.2286 0.2840 0.027 Uiso 1.00 1 c R
H(2) H 0.8423 0.0225 0.2451 0.027 Uiso 1.00 1 c R
H(3) H 0.5721 -0.0217 0.0611 0.022 Uiso 1.00 1 c R
H(4) H 0.0092 0.1661 0.3980 0.026 Uiso 1.00 1 c R
H(5) H 0.0361 -0.0278 0.3840 0.026 Uiso 1.00 1 c R
H(6) H 0.3970 0.1117 0.2794 0.027 Uiso 1.00 1 c R
H(7) H 0.3706 0.3074 0.2936 0.030 Uiso 1.00 1 c R
H(8) H 0.5670 0.1767 0.1045 0.024 Uiso 1.00 1 c R
H(9) H 0.0676 -0.4786 0.1408 0.027 Uiso 1.00 1 c R
H(10) H 0.0777 -0.3538 0.2628 0.028 Uiso 1.00 1 c R
H(11) H 0.3646 -0.0576 0.1888 0.026 Uiso 1.00 1 c R
H(12) H 0.3586 -0.1834 0.0678 0.026 Uiso 1.00 1 c R
H(13) H 0.5081 0.6150 -0.0830 0.031 Uiso 1.00 1 c R
H(14) H 1.1184 0.8314 -0.0649 0.037 Uiso 1.00 1 c R
H(15) H 1.1891 0.9596 0.0564 0.034 Uiso 1.00 1 c R
H(16) H 1.0221 0.9710 0.1476 0.028 Uiso 1.00 1 c R
H(17) H 0.8968 0.6812 -0.1656 0.044 Uiso 1.00 1 c R
H(18) H 0.6562 0.5876 -0.1797 0.038 Uiso 1.00 1 c R
H(19) H 0.9084 0.8101 0.2235 0.026 Uiso 1.00 1 c R
H(20) H 0.8827 0.7249 0.3389 0.031 Uiso 1.00 1 c R
H(21) H 0.4846 0.6990 0.1896 0.023 Uiso 1.00 1 c R
H(22) H 0.4577 0.6116 0.3020 0.025 Uiso 1.00 1 c R
H(23) H 0.5434 0.9939 0.3120 0.028 Uiso 1.00 1 c R
H(24) H 0.7226 0.9819 0.3939 0.027 Uiso 1.00 1 c R
H(25) H 0.6671 0.8784 0.5004 0.036 Uiso 1.00 1 c R
H(26) H 0.0561 0.6782 0.4955 0.033 Uiso 1.00 1 c R
H(27) H 0.2175 0.6533 0.5838 0.037 Uiso 1.00 1 c R
H(28) H 0.4543 0.7370 0.5770 0.038 Uiso 1.00 1 c R

loop_
_atom_site_aniso_label
_atom_site_aniso_U_11
_atom_site_aniso_U_22
_atom_site_aniso_U_33
_atom_site_aniso_U_12
_atom_site_aniso_U_13
_atom_site_aniso_U_23
I(1) 0.0269(2) 0.0169(2) 0.0291(2) 0.0089(2) 0.0018(2) 0.0042(2)
I(2) 0.0334(3) 0.0256(2) 0.0193(2) 0.0071(2) 0.0039(2) -0.0003(2)
I(3) 0.0378(3) 0.0185(2) 0.0204(2) 0.0142(2) 0.0013(2) 0.0009(2)
I(4) 0.0448(3) 0.0233(2) 0.0177(2) 0.0181(2) 0.0046(2) 0.0078(2)
O(1) 0.017(2) 0.021(2) 0.021(2) 0.008(2) 0.000(2) 0.003(2)
O(2) 0.018(2) 0.024(2) 0.017(2) 0.007(2) -0.000(2) 0.004(2)
N(1) 0.018(3) 0.017(3) 0.021(3) 0.004(2) 0.004(2) 0.008(2)
N(2) 0.019(3) 0.017(3) 0.018(3) 0.008(2) -0.002(2) -0.000(2)
C(1) 0.024(3) 0.026(4) 0.018(3) 0.012(3) 0.005(2) 0.008(3)
C(2) 0.030(4) 0.018(3) 0.019(3) 0.000(3) 0.005(3) 0.002(3)
C(3) 0.027(4) 0.018(3) 0.026(4) 0.005(3) -0.003(3) 0.005(3)
C(4) 0.021(3) 0.021(3) 0.008(3) 0.012(3) -0.005(2) -0.002(2)
C(5) 0.023(3) 0.018(3) 0.025(4) 0.005(3) 0.001(3) 0.006(3)
C(6) 0.030(4) 0.021(3) 0.015(3) 0.011(3) 0.005(3) 0.003(2)
C(7) 0.027(4) 0.020(3) 0.020(3) 0.012(3) 0.001(3) 0.005(3)
C(8) 0.016(3) 0.016(3) 0.026(3) 0.002(2) 0.002(2) 0.010(3)
C(9) 0.014(3) 0.020(3) 0.020(3) 0.000(2) -0.001(2) 0.006(3)
C(10) 0.026(4) 0.021(3) 0.020(3) 0.011(3) -0.000(3) 0.008(3)
C(11) 0.027(4) 0.012(3) 0.021(3) 0.008(3) 0.005(3) 0.011(2)
C(12) 0.033(4) 0.023(4) 0.020(3) 0.013(3) 0.003(3) -0.002(3)
C(13) 0.022(3) 0.015(3) 0.027(4) 0.008(3) 0.002(3) 0.008(3)
C(14) 0.035(4) 0.028(4) 0.019(3) 0.020(3) 0.007(3) 0.009(3)
C(15) 0.027(4) 0.027(4) 0.038(4) 0.015(3) 0.014(3) 0.021(3)
C(16) 0.016(3) 0.027(4) 0.043(5) 0.008(3) 0.007(3) 0.022(3)
C(17) 0.018(3) 0.019(3) 0.032(4) 0.004(3) 0.004(3) 0.013(3)
C(18) 0.024(3) 0.018(3) 0.020(3) 0.009(3) 0.006(3) 0.004(2)
C(19) 0.016(3) 0.021(3) 0.028(4) 0.004(3) -0.002(3) 0.007(3)
C(20) 0.024(4) 0.023(4) 0.029(4) 0.011(3) -0.009(3) 0.005(3)
C(21) 0.018(3) 0.014(3) 0.021(3) 0.007(2) -0.000(2) 0.003(2)
C(22) 0.017(3) 0.022(3) 0.018(3) 0.006(3) -0.001(2) 0.008(3)
C(23) 0.020(3) 0.019(3) 0.024(3) 0.006(3) 0.004(3) 0.007(3)
C(25) 0.019(3) 0.021(3) 0.029(4) 0.006(3) -0.005(3) -0.000(3)
C(26) 0.021(3) 0.019(3) 0.028(4) 0.008(3) -0.006(3) -0.009(3)
C(27) 0.031(4) 0.024(4) 0.036(5) 0.016(3) -0.017(3) -0.010(3)
C(28) 0.037(4) 0.023(4) 0.016(3) 0.020(3) -0.008(3) -0.004(3)
C(29) 0.027(4) 0.015(3) 0.026(4) 0.009(3) -0.010(3) -0.003(3)
C(30) 0.022(3) 0.016(3) 0.027(4) 0.008(3) 0.004(3) -0.001(3)
C(31) 0.021(3) 0.021(3) 0.023(3) 0.010(3) 0.001(3) 0.000(3)
C(32) 0.015(3) 0.021(3) 0.023(3) 0.003(2) -0.006(2) 0.007(3)
C(33) 0.025(4) 0.024(4) 0.019(3) 0.009(3) 0.002(3) -0.000(3)
C(34) 0.023(3) 0.021(3) 0.032(4) 0.007(3) 0.004(3) 0.011(3)
C(35) 0.024(3) 0.021(3) 0.020(3) 0.005(3) 0.007(3) 0.011(3)
C(36) 0.044(5) 0.035(5) 0.032(4) 0.025(4) 0.013(4) 0.006(4)
C(37) 0.044(5) 0.029(4) 0.022(4) 0.011(4) 0.000(3) 0.005(3)
C(38) 0.026(4) 0.016(3) 0.019(3) 0.011(3) -0.005(3) -0.002(2)
C(39) 0.025(3) 0.018(3) 0.015(3) 0.013(3) 0.006(2) 0.003(2)
C(40) 0.038(4) 0.020(3) 0.025(4) 0.010(3) -0.000(3) 0.006(3)
C(41) 0.051(5) 0.021(4) 0.019(3) 0.016(4) 0.004(3) 0.005(3)
C(42) 0.052(5) 0.025(4) 0.018(3) 0.026(4) -0.010(3) -0.005(3)
C(44) 0.020(3) 0.020(3) 0.020(3) 0.008(3) -0.000(2) 0.005(3)
B(1) 0.020(4) 0.022(4) 0.013(3) 0.012(3) -0.000(3) 0.000(3)
B(2) 0.012(3) 0.014(3) 0.031(4) -0.000(3) -0.001(3) 0.009(3)

loop_
_atom_type_symbol
_atom_type_description
_atom_type_scat_dispersion_real
_atom_type_scat_dispersion_imag
_atom_type_scat_source
C C 0.003 0.002
;
International Tables for Crystallography
(1992, Vol. C, Tables 4.2.6.8 and 6.1.1.4)
;
H H 0.000 0.000
;
International Tables for Crystallography
(1992, Vol. C, Table 6.1.1.4)
;
B B 0.001 0.001
;
International Tables for Crystallography
(1992, Vol. C, Tables 4.2.6.8 and 6.1.1.4)
;
O O 0.011 0.006
;
International Tables for Crystallography
(1992, Vol. C, Tables 4.2.6.8 and 6.1.1.4)
;
N N 0.006 0.003
;
International Tables for Crystallography
(1992, Vol. C, Tables 4.2.6.8 and 6.1.1.4)
;
I I -0.474 1.812
;
International Tables for Crystallography
(1992, Vol. C, Tables 4.2.6.8 and 6.1.1.4)
;

loop_
_geom_angle_atom_site_label_1
_geom_angle_atom_site_label_2
_geom_angle_atom_site_label_3
_geom_angle
_geom_angle_site_symmetry_1
_geom_angle_site_symmetry_3
C(10) O(1) B(2) 109.9(6) . .
C(39) O(2) B(1) 109.9(6) . 56501
C(13) N(1) C(17) 118.2(7) . .
C(13) N(1) B(2) 106.4(6) . .
C(17) N(1) B(2) 135.3(6) . .
C(25) N(2) C(38) 119.5(8) . .
C(25) N(2) B(1) 134.9(7) . 56501
C(38) N(2) B(1) 105.5(6) . 56501
I(2) C(1) C(2) 120.5(5) . .
I(2) C(1) C(35) 118.5(6) . .
C(2) C(1) C(35) 121.0(7) . .
C(1) C(2) C(3) 118.4(7) . .
C(2) C(3) C(4) 122.1(7) . .
C(3) C(4) C(5) 117.7(6) . .
C(3) C(4) B(1) 120.7(7) . .
C(5) C(4) B(1) 121.6(6) . .
C(4) C(5) C(35) 121.0(7) . .
C(7) C(6) C(18) 118.7(7) . 65501
C(6) C(7) C(8) 121.5(9) . .
C(7) C(8) C(9) 117.4(8) . .
C(7) C(8) B(2) 119.4(8) . 54501
C(9) C(8) B(2) 123.2(6) . 54501
C(8) C(9) C(44) 121.8(7) . .
O(1) C(10) C(12) 129.1(8) . .
O(1) C(10) C(13) 113.7(6) . .
C(12) C(10) C(13) 117.2(8) . .
I(4) C(11) C(20) 119.5(6) . 44501
I(4) C(11) C(23) 120.5(5) . 44501
C(20) C(11) C(23) 119.9(8) 44501 44501
C(10) C(12) C(37) 117.5(8) . .
N(1) C(13) C(10) 109.4(7) . .
N(1) C(13) C(14) 124.4(7) . .
C(10) C(13) C(14) 126.2(7) . .
C(13) C(14) C(15) 116.1(7) . .
C(13) C(14) C(36) 115.1(8) . .
C(15) C(14) C(36) 128.8(9) . .
C(14) C(15) C(16) 120.4(8) . .
C(15) C(16) C(17) 120.0(7) . .
N(1) C(17) C(16) 120.8(7) . .
I(3) C(18) C(6) 118.1(5) . 45501
I(3) C(18) C(44) 120.6(7) . 45501
C(6) C(18) C(44) 121.3(8) 45501 45501
C(20) C(19) C(21) 121.9(7) . .
C(11) C(20) C(19) 119.4(8) 66501 .
C(19) C(21) C(22) 116.6(7) . .
C(19) C(21) B(2) 124.2(6) . .
C(22) C(21) B(2) 118.9(7) . .
C(21) C(22) C(23) 122.5(7) . .
C(11) C(23) C(22) 119.6(7) 66501 .
N(2) C(25) C(26) 120.9(8) . .
C(25) C(26) C(27) 120.3(8) . .
C(26) C(27) C(28) 119.7(9) . .
C(27) C(28) C(38) 116.0(8) . .
C(27) C(28) C(42) 129.9(9) . .
C(38) C(28) C(42) 114.1(8) . .
I(1) C(29) C(30) 120.9(7) . .
I(1) C(29) C(34) 116.6(6) . .
C(30) C(29) C(34) 122.5(9) . .
C(29) C(30) C(31) 120.4(8) . .
C(30) C(31) C(32) 119.9(7) . .
C(31) C(32) C(33) 117.7(8) . .
C(31) C(32) B(1) 117.2(7) . .
C(33) C(32) B(1) 125.0(8) . .
C(32) C(33) C(34) 123.0(8) . .
C(29) C(34) C(33) 116.4(7) . .
C(1) C(35) C(5) 119.8(7) . .
C(14) C(36) C(37) 118.0(9) . .
C(12) C(37) C(36) 125.9(8) . .
N(2) C(38) C(28) 123.5(7) . .
N(2) C(38) C(39) 111.7(7) . .
C(28) C(38) C(39) 124.8(8) . .
O(2) C(39) C(38) 112.8(7) . .
O(2) C(39) C(40) 128.5(7) . .
C(38) C(39) C(40) 118.6(8) . .
C(39) C(40) C(41) 117.8(8) . .
C(40) C(41) C(42) 123.9(9) . .
C(28) C(42) C(41) 120.8(10) . .
C(9) C(44) C(18) 119.2(8) . 65501
O(2) B(1) N(2) 100.0(6) 54501 54501
O(2) B(1) C(4) 109.5(5) 54501 .
O(2) B(1) C(32) 111.3(7) 54501 .
N(2) B(1) C(4) 107.2(7) 54501 .
N(2) B(1) C(32) 110.9(5) 54501 .
C(4) B(1) C(32) 116.5(7) . .
O(1) B(2) N(1) 100.3(6) . .
O(1) B(2) C(8) 112.9(7) . 56501
O(1) B(2) C(21) 110.8(5) . .
N(1) B(2) C(8) 107.5(6) . 56501
N(1) B(2) C(21) 111.5(7) . .
C(8) B(2) C(21) 113.1(7) 56501 .
C(1) C(2) H(9) 120.3(9) . .
C(3) C(2) H(9) 121.3(10) . .
C(2) C(3) H(10) 118.7(8) . .
C(4) C(3) H(10) 119.2(9) . .
C(4) C(5) H(11) 119.5(9) . .
C(35) C(5) H(11) 119.5(10) . .
C(7) C(6) H(1) 120.3(11) . .
C(18) C(6) H(1) 120.9(11) 65501 .
C(6) C(7) H(2) 119.1(8) . .
C(8) C(7) H(2) 119.4(9) . .
C(8) C(9) H(3) 119.8(10) . .
C(44) C(9) H(3) 118.4(11) . .
C(10) C(12) H(13) 121.3(10) . .
C(37) C(12) H(13) 121.1(9) . .
C(14) C(15) H(14) 119.3(9) . .
C(16) C(15) H(14) 120.3(9) . .
C(15) C(16) H(15) 120.4(11) . .
C(17) C(16) H(15) 119.6(10) . .
N(1) C(17) H(16) 119.2(10) . .
C(16) C(17) H(16) 120.1(9) . .
C(20) C(19) H(19) 119.2(10) . .
C(21) C(19) H(19) 118.9(10) . .
C(11) C(20) H(20) 120.0(10) 66501 .
C(19) C(20) H(20) 120.6(9) . .
C(21) C(22) H(21) 118.9(9) . .
C(23) C(22) H(21) 118.7(9) . .
C(11) C(23) H(22) 119.9(10) 66501 .
C(22) C(23) H(22) 120.5(10) . .
N(2) C(25) H(23) 119.6 . .
C(26) C(25) H(23) 119.5 . .
C(25) C(26) H(24) 120.1 . .
C(27) C(26) H(24) 119.7 . .
C(26) C(27) H(25) 120.2 . .
C(28) C(27) H(25) 120.1 . .
C(29) C(30) H(4) 119.9(10) . .
C(31) C(30) H(4) 119.6(9) . .
C(30) C(31) H(5) 119.8(11) . .
C(32) C(31) H(5) 120.1(11) . .
C(32) C(33) H(6) 118.8(11) . .
C(34) C(33) H(6) 118.2(9) . .
C(29) C(34) H(7) 122.3(11) . .
C(33) C(34) H(7) 121.3(11) . .
C(1) C(35) H(12) 119.7(9) . .
C(5) C(35) H(12) 120.5(8) . .
C(14) C(36) H(17) 120.1(11) . .
C(37) C(36) H(17) 121.9(10) . .
C(12) C(37) H(18) 117.4(11) . .
C(36) C(37) H(18) 116.6(12) . .
C(39) C(40) H(26) 120.7 . .
C(41) C(40) H(26) 121.5 . .
C(40) C(41) H(27) 118.3 . .
C(42) C(41) H(27) 117.8 . .
C(28) C(42) H(28) 118.8 . .
C(41) C(42) H(28) 120.3 . .
C(9) C(44) H(8) 120.5(8) . .
C(18) C(44) H(8) 120.3(9) 65501 .

loop_
_geom_bond_atom_site_label_1
_geom_bond_atom_site_label_2
_geom_bond_distance
_geom_bond_site_symmetry_2
I(1) C(29) 2.097(9) .
I(2) C(1) 2.038(8) .
I(3) C(18) 2.081(8) .
I(4) C(11) 2.088(8) .
O(1) C(10) 1.292(10) .
O(1) B(2) 1.499(9) .
O(2) C(39) 1.326(11) .
O(2) B(1) 1.537(10) 56501
N(1) C(13) 1.350(10) .
N(1) C(17) 1.350(9) .
N(1) B(2) 1.615(11) .
N(2) C(25) 1.308(10) .
N(2) C(38) 1.370(11) .
N(2) B(1) 1.642(12) 56501
C(1) C(2) 1.411(12) .
C(1) C(35) 1.384(10) .
C(2) C(3) 1.377(11) .
C(3) C(4) 1.403(10) .
C(4) C(5) 1.417(11) .
C(4) B(1) 1.588(10) .
C(5) C(35) 1.376(11) .
C(6) C(7) 1.400(13) .
C(6) C(18) 1.367(14) 65501
C(7) C(8) 1.375(10) .
C(8) C(9) 1.391(13) .
C(8) B(2) 1.584(13) 54501
C(9) C(44) 1.377(12) .
C(10) C(12) 1.367(10) .
C(10) C(13) 1.421(11) .
C(11) C(20) 1.415(11) 44501
C(11) C(23) 1.381(12) 44501
C(12) C(37) 1.385(14) .
C(13) C(14) 1.373(13) .
C(14) C(15) 1.421(12) .
C(14) C(36) 1.430(12) .
C(15) C(16) 1.344(12) .
C(16) C(17) 1.403(13) .
C(18) C(44) 1.365(10) 45501
C(19) C(20) 1.398(13) .
C(19) C(21) 1.381(12) .
C(21) C(22) 1.435(10) .
C(21) B(2) 1.601(13) .
C(22) C(23) 1.372(12) .
C(25) C(26) 1.404(13) .
C(26) C(27) 1.381(14) .
C(27) C(28) 1.406(12) .
C(28) C(38) 1.397(13) .
C(28) C(42) 1.445(12) .
C(29) C(30) 1.356(11) .
C(29) C(34) 1.388(13) .
C(30) C(31) 1.380(13) .
C(31) C(32) 1.408(12) .
C(32) C(33) 1.381(11) .
C(32) B(1) 1.596(14) .
C(33) C(34) 1.400(14) .
C(36) C(37) 1.371(14) .
C(38) C(39) 1.415(11) .
C(39) C(40) 1.380(12) .
C(40) C(41) 1.401(15) .
C(41) C(42) 1.351(15) .
C(2) H(9) 0.950(11) .
C(3) H(10) 0.950(12) .
C(5) H(11) 0.950(10) .
C(6) H(1) 0.950(10) .
C(7) H(2) 0.950(14) .
C(9) H(3) 0.950(10) .
C(12) H(13) 0.950(12) .
C(15) H(14) 0.950(14) .
C(16) H(15) 0.950(11) .
C(17) H(16) 0.950(11) .
C(19) H(19) 0.950(11) .
C(20) H(20) 0.950(13) .
C(22) H(21) 0.950(12) .
C(23) H(22) 0.950(11) .
C(25) H(23) 0.950 .
C(26) H(24) 0.950 .
C(27) H(25) 0.950 .
C(30) H(4) 0.950(13) .
C(31) H(5) 0.950(11) .
C(33) H(6) 0.950(13) .
C(34) H(7) 0.950(12) .
C(35) H(12) 0.950(12) .
C(36) H(17) 0.950(15) .
C(37) H(18) 0.950(12) .
C(40) H(26) 0.950 .
C(41) H(27) 0.950 .
C(42) H(28) 0.950 .
C(44) H(8) 0.950(13) .

loop_
_geom_contact_atom_site_label_1
_geom_contact_atom_site_label_2
_geom_contact_distance
_geom_contact_site_symmetry_2
I(1) C(30) 3.026(8) .
I(1) C(34) 2.988(10) .
I(2) C(2) 3.011(8) .
I(2) C(35) 2.959(7) .
I(3) C(6) 2.979(10) 45501
I(3) C(11) 3.358(8) 56501
I(3) C(20) 3.482(8) 45501
I(3) C(44) 3.014(7) 45501
I(4) C(20) 3.045(9) 44501
I(4) C(23) 3.033(9) 44501
O(1) N(1) 2.392(8) .
O(1) C(8) 2.570(8) 56501
O(1) C(9) 2.944(10) 56501
O(1) C(12) 2.401(10) .
O(1) C(13) 2.273(10) .
O(1) C(14) 3.580(11) .
O(1) C(21) 2.554(10) .
O(1) C(22) 3.005(10) .
O(1) C(35) 3.271(11) 56501
O(1) C(37) 3.597(11) .
O(2) N(2) 2.436(8) .
O(2) C(3) 2.829(10) 56501
O(2) C(4) 2.552(9) 56501
O(2) C(20) 3.317(10) 45501
O(2) C(31) 2.816(12) 56501
O(2) C(32) 2.587(10) 56501
O(2) C(38) 2.284(10) .
O(2) C(40) 2.438(12) .
N(1) O(1) 2.392(8) .
N(1) C(7) 3.251(11) 56501
N(1) C(8) 2.580(12) 56501
N(1) C(9) 3.518(12) 56501
N(1) C(10) 2.262(9) .
N(1) C(12) 3.524(9) .
N(1) C(14) 2.409(11) .
N(1) C(15) 2.766(12) .
N(1) C(15) 3.598(12) 77502
N(1) C(16) 2.393(11) .
N(1) C(16) 3.586(13) 77502
N(1) C(19) 3.070(11) .
N(1) C(21) 2.658(10) .
N(2) O(2) 2.436(8) .
N(2) C(3) 3.552(9) 56501
N(2) C(4) 2.599(9) 56501
N(2) C(5) 3.274(11) 56501
N(2) C(26) 2.360(11) .
N(2) C(27) 2.773(13) .
N(2) C(27) 3.430(11) 67602
N(2) C(28) 2.438(12) .
N(2) C(32) 2.666(13) 56501
N(2) C(33) 3.235(13) 56501
N(2) C(39) 2.305(10) .
N(2) C(40) 3.583(11) .
C(1) C(3) 2.395(12) .
C(1) C(4) 2.794(10) .
C(1) C(5) 2.387(10) .
C(2) I(2) 3.011(8) .
C(2) C(4) 2.432(10) .
C(2) C(5) 2.794(10) .
C(2) C(35) 2.432(11) .
C(2) C(36) 3.551(15) 65502
C(3) O(2) 2.829(10) 54501
C(3) N(2) 3.552(9) 54501
C(3) C(1) 2.395(12) .
C(3) C(5) 2.413(11) .
C(3) C(35) 2.779(12) .
C(3) C(39) 3.599(11) 54501
C(3) B(1) 2.601(11) .
C(4) O(2) 2.552(9) 54501
C(4) N(2) 2.599(9) 54501
C(4) C(1) 2.794(10) .
C(4) C(2) 2.432(10) .
C(4) C(25) 3.330(10) 54501
C(4) C(32) 2.708(11) .
C(4) C(33) 3.420(11) .
C(4) C(35) 2.431(11) .
C(4) C(38) 3.432(11) 54501
C(4) C(39) 3.388(10) 54501
C(5) N(2) 3.274(11) 54501
C(5) C(1) 2.387(10) .
C(5) C(2) 2.794(10) .
C(5) C(3) 2.413(11) .
C(5) C(9) 3.563(11) .
C(5) C(16) 3.471(14) 44501
C(5) C(25) 3.498(12) 54501
C(5) C(32) 3.261(12) .
C(5) C(33) 3.411(12) .
C(5) B(1) 2.624(12) .
C(6) I(3) 2.979(10) 65501
C(6) C(8) 2.420(10) .
C(6) C(9) 2.747(10) .
C(6) C(44) 2.381(12) .
C(7) N(1) 3.251(11) 54501
C(7) C(9) 2.364(12) .
C(7) C(17) 3.472(13) 54501
C(7) C(18) 2.381(14) 65501
C(7) C(19) 3.477(14) 54501
C(7) C(21) 3.075(11) 54501
C(7) C(44) 2.750(14) .
C(7) B(2) 2.556(11) 54501
C(8) O(1) 2.570(8) 54501
C(8) N(1) 2.580(12) 54501
C(8) C(6) 2.420(10) .
C(8) C(10) 3.445(11) 54501
C(8) C(13) 3.483(12) 54501
C(8) C(15) 3.574(12) 76502
C(8) C(17) 3.288(13) 54501
C(8) C(18) 2.775(12) 65501
C(8) C(19) 3.525(14) 54501
C(8) C(21) 2.657(12) 54501
C(8) C(22) 3.434(12) 54501
C(8) C(44) 2.418(14) .
C(9) O(1) 2.944(10) 54501
C(9) N(1) 3.518(12) 54501
C(9) C(5) 3.563(11) .
C(9) C(6) 2.747(10) .
C(9) C(7) 2.364(12) .
C(9) C(15) 3.484(11) 76502
C(9) C(18) 2.364(10) 65501
C(9) C(35) 3.551(10) .
C(9) B(2) 2.618(14) 54501
C(10) N(1) 2.262(9) .
C(10) C(8) 3.445(11) 56501
C(10) C(14) 2.492(13) .
C(10) C(17) 3.528(10) .
C(10) C(21) 3.377(11) .
C(10) C(36) 2.823(14) .
C(10) C(37) 2.353(12) .
C(10) B(2) 2.288(12) .
C(11) I(3) 3.358(8) 54501
C(11) C(19) 2.429(11) 44501
C(11) C(21) 2.824(12) 44501
C(11) C(22) 2.379(12) 44501
C(11) C(26) 3.481(12) 44501
C(11) C(27) 3.447(13) 44501
C(12) O(1) 2.401(10) .
C(12) N(1) 3.524(9) .
C(12) C(13) 2.380(11) .
C(12) C(14) 2.859(12) .
C(12) C(36) 2.455(15) .
C(13) O(1) 2.273(10) .
C(13) C(8) 3.483(12) 56501
C(13) C(12) 2.380(11) .
C(13) C(15) 2.371(12) .
C(13) C(16) 2.706(11) .
C(13) C(16) 3.538(13) 77502
C(13) C(17) 2.317(10) .
C(13) C(21) 3.483(12) .
C(13) C(36) 2.365(13) .
C(13) C(37) 2.657(11) .
C(13) B(2) 2.380(13) .
C(14) O(1) 3.580(11) .
C(14) N(1) 2.409(11) .
C(14) C(10) 2.492(13) .
C(14) C(12) 2.859(12) .
C(14) C(16) 2.399(11) .
C(14) C(17) 2.765(11) .
C(14) C(17) 3.593(13) 77502
C(14) C(37) 2.401(12) .
C(15) N(1) 2.766(12) .
C(15) N(1) 3.598(12) 77502
C(15) C(8) 3.574(12) 76502
C(15) C(9) 3.484(11) 76502
C(15) C(13) 2.371(12) .
C(15) C(17) 2.379(13) .
C(15) C(17) 3.365(15) 77502
C(15) C(36) 2.571(12) .
C(16) N(1) 2.393(11) .
C(16) N(1) 3.586(13) 77502
C(16) C(5) 3.471(14) 66501
C(16) C(13) 2.706(11) .
C(16) C(13) 3.538(13) 77502
C(16) C(14) 2.399(11) .
C(16) C(35) 3.270(15) 66501
C(17) C(7) 3.472(13) 56501
C(17) C(8) 3.288(13) 56501
C(17) C(10) 3.528(10) .
C(17) C(13) 2.317(10) .
C(17) C(14) 2.765(11) .
C(17) C(14) 3.593(13) 77502
C(17) C(15) 2.379(13) .
C(17) C(15) 3.365(15) 77502
C(17) C(19) 3.401(12) .
C(17) C(21) 3.486(11) .
C(17) B(2) 2.744(12) .
C(18) C(7) 2.381(14) 45501
C(18) C(8) 2.775(12) 45501
C(18) C(9) 2.364(10) 45501
C(19) N(1) 3.070(11) .
C(19) C(7) 3.477(14) 56501
C(19) C(8) 3.525(14) 56501
C(19) C(11) 2.429(11) 66501
C(19) C(17) 3.401(12) .
C(19) C(22) 2.396(11) .
C(19) C(23) 2.791(11) .
C(19) B(2) 2.637(14) .
C(20) I(3) 3.482(8) 65501
C(20) I(4) 3.045(9) 66501
C(20) O(2) 3.317(10) 65501
C(20) C(21) 2.429(13) .
C(20) C(22) 2.765(13) .
C(20) C(23) 2.420(12) .
C(21) O(1) 2.554(10) .
C(21) N(1) 2.658(10) .
C(21) C(7) 3.075(11) 56501
C(21) C(8) 2.657(12) 56501
C(21) C(10) 3.377(11) .
C(21) C(11) 2.824(12) 66501
C(21) C(13) 3.483(12) .
C(21) C(17) 3.486(11) .
C(21) C(20) 2.429(13) .
C(21) C(23) 2.460(11) .
C(22) O(1) 3.005(10) .
C(22) C(8) 3.434(12) 56501
C(22) C(11) 2.379(12) 66501
C(22) C(19) 2.396(11) .
C(22) C(20) 2.765(13) .
C(22) C(25) 3.537(12) .
C(22) B(2) 2.617(12) .
C(23) I(4) 3.033(9) 66501
C(23) C(19) 2.791(11) .
C(23) C(20) 2.420(12) .
C(23) C(21) 2.460(11) .
C(23) C(25) 3.579(13) .
C(23) C(26) 3.468(11) .
C(25) C(4) 3.330(10) 56501
C(25) C(5) 3.498(12) 56501
C(25) C(22) 3.537(12) .
C(25) C(23) 3.579(13) .
C(25) C(27) 2.415(15) .
C(25) C(28) 2.786(13) .
C(25) C(28) 3.463(11) 67602
C(25) C(32) 3.428(13) 56501
C(25) C(33) 3.492(15) 56501
C(25) C(38) 2.314(11) .
C(25) C(39) 3.529(11) .
C(25) C(42) 3.438(12) 67602
C(25) B(1) 2.728(12) 56501
C(26) N(2) 2.360(11) .
C(26) C(11) 3.481(12) 66501
C(26) C(23) 3.468(11) .
C(26) C(28) 2.411(12) .
C(26) C(28) 3.411(13) 67602
C(26) C(38) 2.704(11) .
C(26) C(38) 3.456(11) 67602
C(26) C(42) 3.586(14) 67602
C(27) N(2) 2.773(13) .
C(27) N(2) 3.430(11) 67602
C(27) C(11) 3.447(13) 66501
C(27) C(25) 2.415(15) .
C(27) C(28) 3.591(14) 67602
C(27) C(38) 2.377(13) .
C(27) C(38) 3.322(12) 67602
C(27) C(42) 2.583(13) .
C(28) N(2) 2.438(12) .
C(28) C(25) 2.786(13) .
C(28) C(25) 3.463(11) 67602
C(28) C(26) 2.411(12) .
C(28) C(26) 3.411(13) 67602
C(28) C(27) 3.591(14) 67602
C(28) C(39) 2.491(13) .
C(28) C(40) 2.873(13) .
C(28) C(41) 2.432(12) .
C(29) C(31) 2.374(12) .
C(29) C(32) 2.770(13) .
C(29) C(33) 2.369(14) .
C(30) I(1) 3.026(8) .
C(30) C(32) 2.414(13) .
C(30) C(33) 2.740(13) .
C(30) C(34) 2.405(12) .
C(31) O(2) 2.816(12) 54501
C(31) C(29) 2.374(12) .
C(31) C(33) 2.388(11) .
C(31) C(34) 2.800(11) .
C(31) B(1) 2.566(14) .
C(32) O(2) 2.587(10) 54501
C(32) N(2) 2.666(13) 54501
C(32) C(4) 2.708(11) .
C(32) C(5) 3.261(12) .
C(32) C(25) 3.428(13) 54501
C(32) C(29) 2.770(13) .
C(32) C(30) 2.414(13) .
C(32) C(34) 2.444(12) .
C(32) C(38) 3.530(14) 54501
C(32) C(39) 3.483(13) 54501
C(33) N(2) 3.235(13) 54501
C(33) C(4) 3.420(11) .
C(33) C(5) 3.411(12) .
C(33) C(25) 3.492(15) 54501
C(33) C(29) 2.369(14) .
C(33) C(30) 2.740(13) .
C(33) C(31) 2.388(11) .
C(33) B(1) 2.642(13) .
C(34) I(1) 2.988(10) .
C(34) C(30) 2.405(12) .
C(34) C(31) 2.800(11) .
C(34) C(32) 2.444(12) .
C(35) I(2) 2.959(7) .
C(35) O(1) 3.271(11) 54501
C(35) C(2) 2.432(11) .
C(35) C(3) 2.779(12) .
C(35) C(4) 2.431(11) .
C(35) C(9) 3.551(10) .
C(35) C(16) 3.270(15) 44501
C(36) C(2) 3.551(15) 65502
C(36) C(10) 2.823(14) .
C(36) C(12) 2.455(15) .
C(36) C(13) 2.365(13) .
C(36) C(15) 2.571(12) .
C(37) O(1) 3.597(11) .
C(37) C(10) 2.353(12) .
C(37) C(13) 2.657(11) .
C(37) C(14) 2.401(12) .
C(38) O(2) 2.284(10) .
C(38) C(4) 3.432(11) 56501
C(38) C(25) 2.314(11) .
C(38) C(26) 2.704(11) .
C(38) C(26) 3.456(11) 67602
C(38) C(27) 2.377(13) .
C(38) C(27) 3.322(12) 67602
C(38) C(32) 3.530(14) 56501
C(38) C(40) 2.404(12) .
C(38) C(41) 2.711(12) .
C(38) C(42) 2.385(14) .
C(38) B(1) 2.403(14) 56501
C(39) N(2) 2.305(10) .
C(39) C(3) 3.599(11) 56501
C(39) C(4) 3.388(10) 56501
C(39) C(25) 3.529(11) .
C(39) C(28) 2.491(13) .
C(39) C(32) 3.483(13) 56501
C(39) C(41) 2.381(13) .
C(39) C(42) 2.799(14) .
C(39) B(1) 2.346(12) 56501
C(40) O(2) 2.438(12) .
C(40) N(2) 3.583(11) .
C(40) C(28) 2.873(13) .
C(40) C(38) 2.404(12) .
C(40) C(42) 2.428(15) .
C(41) C(28) 2.432(12) .
C(41) C(38) 2.711(12) .
C(41) C(39) 2.381(13) .
C(42) C(25) 3.438(12) 67602
C(42) C(26) 3.586(14) 67602
C(42) C(27) 2.583(13) .
C(42) C(38) 2.385(14) .
C(42) C(39) 2.799(14) .
C(42) C(40) 2.428(15) .
C(44) I(3) 3.014(7) 65501
C(44) C(6) 2.381(12) .
C(44) C(7) 2.750(14) .
C(44) C(8) 2.418(14) .
B(1) C(3) 2.601(11) .
B(1) C(5) 2.624(12) .
B(1) C(25) 2.728(12) 54501
B(1) C(31) 2.566(14) .
B(1) C(33) 2.642(13) .
B(1) C(38) 2.403(14) 54501
B(1) C(39) 2.346(12) 54501
B(2) C(7) 2.556(11) 56501
B(2) C(9) 2.618(14) 56501
B(2) C(10) 2.288(12) .
B(2) C(13) 2.380(13) .
B(2) C(17) 2.744(12) .
B(2) C(19) 2.637(14) .
B(2) C(22) 2.617(12) .
I(1) H(1) 3.320(7) 45501
I(1) H(4) 3.066(8) .
I(1) H(7) 3.031(10) .
I(1) H(10) 3.595(10) 56501
I(1) H(17) 3.356(9) 66502
I(1) H(22) 3.305(7) .
I(1) H(26) 3.450 56602
I(2) H(9) 3.071(8) .
I(2) H(9) 3.278(9) 54502
I(2) H(12) 2.987(7) .
I(2) H(13) 3.185(9) 54501
I(3) H(1) 3.013(10) 45501
I(3) H(7) 3.500(9) 45501
I(3) H(8) 3.061(7) 45501
I(3) H(13) 3.370(9) 56502
I(3) H(27) 3.417 56602
I(4) H(20) 3.083(8) 44501
I(4) H(22) 3.075(9) 44501
I(4) H(25) 3.338 44501
I(4) H(27) 3.458 55602
I(4) H(28) 3.465 55602
O(1) H(3) 2.589(11) 56501
O(1) H(8) 3.547(11) 66502
O(1) H(12) 2.758(11) 56501
O(1) H(13) 2.683(9) .
O(1) H(21) 2.701(10) .
O(2) H(5) 2.404(12) 56501
O(2) H(10) 2.415(9) 56501
O(2) H(19) 3.502(11) 45501
O(2) H(20) 2.444(10) 45501
O(2) H(26) 2.700 .
N(1) H(2) 3.220(10) 56501
N(1) H(14) 3.598(13) 77502
N(1) H(15) 3.242(10) .
N(1) H(15) 3.546(13) 77502
N(1) H(16) 1.994(9) .
N(1) H(19) 2.719(12) .
N(2) H(6) 3.072(12) 56501
N(2) H(11) 3.240(11) 56501
N(2) H(23) 1.960 .
N(2) H(24) 3.208 .
N(2) H(25) 3.317 67602
C(1) H(9) 2.060(11) .
C(1) H(10) 3.252(12) .
C(1) H(11) 3.243(10) .
C(1) H(12) 2.030(11) .
C(1) H(21) 3.072(12) 54501
C(2) H(10) 2.014(12) .
C(2) H(12) 3.287(11) .
C(2) H(17) 3.305(15) 65502
C(2) H(21) 3.433(12) 54501
C(3) H(9) 2.039(11) .
C(3) H(11) 3.273(11) .
C(3) H(19) 3.135(14) 44501
C(3) H(20) 3.381(13) 44501
C(3) H(21) 3.549(13) 54501
C(4) H(6) 3.302(11) .
C(4) H(9) 3.292(10) .
C(4) H(10) 2.042(10) .
C(4) H(11) 2.058(11) .
C(4) H(12) 3.291(11) .
C(4) H(19) 3.223(12) 44501
C(4) H(21) 3.361(13) 54501
C(4) H(23) 3.311 54501
C(5) H(3) 3.456(11) .
C(5) H(6) 2.987(11) .
C(5) H(10) 3.274(11) .
C(5) H(12) 2.030(12) .
C(5) H(15) 3.015(14) 44501
C(5) H(21) 3.006(14) 54501
C(5) H(23) 3.102 54501
C(6) H(2) 2.039(14) .
C(6) H(4) 3.552(13) 65501
C(6) H(8) 3.236(12) .
C(6) H(14) 3.141(12) 76502
C(6) H(17) 3.389(13) 76502
C(6) H(23) 3.122 54501
C(6) H(27) 3.374 66602
C(7) H(1) 2.050(11) .
C(7) H(3) 3.227(11) .
C(7) H(14) 3.101(13) 76502
C(7) H(16) 3.016(13) 54501
C(7) H(19) 3.459(14) 54501
C(7) H(23) 2.975 54501
C(7) H(24) 3.360 54501
C(8) H(1) 3.273(10) .
C(8) H(2) 2.018(11) .
C(8) H(3) 2.038(12) .
C(8) H(8) 3.273(14) .
C(8) H(11) 3.459(12) .
C(8) H(12) 3.538(10) .
C(8) H(14) 2.915(12) 76502
C(8) H(16) 3.218(12) 54501
C(8) H(21) 3.442(10) 54501
C(8) H(23) 3.303 54501
C(9) H(2) 3.226(12) .
C(9) H(3) 3.508(12) 65502
C(9) H(8) 2.031(13) .
C(9) H(11) 2.980(11) .
C(9) H(12) 2.960(9) .
C(9) H(14) 2.710(11) 76502
C(9) H(15) 3.387(12) 76502
C(10) H(3) 3.330(13) 56501
C(10) H(8) 3.460(14) 66502
C(10) H(13) 2.030(10) .
C(10) H(18) 3.202(12) .
C(11) H(19) 3.284(11) 44501
C(11) H(20) 2.061(12) 44501
C(11) H(21) 3.231(12) 44501
C(11) H(22) 2.029(12) 44501
C(11) H(24) 3.547 44501
C(11) H(25) 3.530 44501
C(12) H(8) 3.123(15) 66502
C(12) H(17) 3.305(15) .
C(12) H(18) 2.008(13) .
C(13) H(13) 3.257(11) .
C(13) H(14) 3.233(13) .
C(13) H(15) 3.312(14) 77502
C(13) H(16) 3.175(10) .
C(13) H(17) 3.234(13) .
C(14) H(9) 3.591(13) 65502
C(14) H(14) 2.060(13) .
C(14) H(15) 3.263(11) .
C(14) H(15) 3.570(15) 77502
C(14) H(16) 3.520(13) 77502
C(14) H(17) 2.076(12) .
C(14) H(18) 3.249(11) .
C(15) H(15) 2.000(11) .
C(15) H(16) 3.233(13) .
C(15) H(16) 3.489(15) 77502
C(15) H(17) 2.811(12) .
C(16) H(12) 3.303(14) 66501
C(16) H(14) 1.999(13) .
C(16) H(16) 2.051(13) .
C(17) H(2) 3.256(13) 56501
C(17) H(14) 3.242(13) .
C(17) H(14) 3.554(15) 77502
C(17) H(15) 2.046(12) .
C(17) H(19) 2.703(13) .
C(18) H(1) 2.027(12) 45501
C(18) H(2) 3.234(14) 45501
C(18) H(3) 3.213(10) 45501
C(18) H(6) 3.436(12) 45501
C(18) H(8) 2.018(11) 45501
C(18) H(14) 2.967(13) 66502
C(18) H(23) 3.546 44501
C(19) H(2) 2.812(13) 56501
C(19) H(5) 3.314(10) 66501
C(19) H(10) 3.474(14) 66501
C(19) H(16) 3.192(12) .
C(19) H(20) 2.052(14) .
C(19) H(21) 3.253(11) .
C(20) H(5) 3.126(10) 66501
C(20) H(10) 3.260(14) 66501
C(20) H(19) 2.038(12) .
C(20) H(22) 3.280(12) .
C(20) H(24) 3.497 .
C(21) H(2) 2.770(10) 56501
C(21) H(16) 3.490(10) .
C(21) H(19) 2.019(11) .
C(21) H(20) 3.283(13) .
C(21) H(21) 2.068(10) .
C(21) H(22) 3.317(11) .
C(22) H(18) 3.313(11) 66502
C(22) H(19) 3.261(11) .
C(22) H(22) 2.026(11) .
C(22) H(23) 3.538 .
C(23) H(18) 3.112(10) 66502
C(23) H(20) 3.276(12) .
C(23) H(21) 2.009(13) .
C(25) H(6) 3.012(15) 56501
C(25) H(11) 3.230(13) 56501
C(25) H(24) 2.052 .
C(25) H(25) 3.274 .
C(25) H(28) 3.520 67602
C(26) H(2) 3.568(12) 56501
C(26) H(23) 2.046 .
C(26) H(25) 2.032 .
C(27) H(23) 3.266 .
C(27) H(24) 2.027 .
C(27) H(28) 2.816 .
C(28) H(24) 3.269 .
C(28) H(25) 2.054 .
C(28) H(27) 3.280 .
C(28) H(28) 2.077 .
C(29) H(1) 3.484(13) 45501
C(29) H(4) 2.006(11) .
C(29) H(5) 3.228(11) .
C(29) H(6) 3.226(14) .
C(29) H(7) 2.059(12) .
C(29) H(17) 3.527(14) 66502
C(30) H(1) 3.287(14) 45501
C(30) H(2) 3.106(11) 45501
C(30) H(5) 2.028(12) .
C(30) H(7) 3.267(11) .
C(30) H(25) 3.440 66602
C(30) H(26) 3.399 56602
C(31) H(2) 3.314(13) 45501
C(31) H(4) 2.026(14) .
C(31) H(6) 3.247(12) .
C(31) H(19) 3.357(10) 44501
C(31) H(20) 3.518(11) 44501
C(31) H(25) 3.023 66602
C(32) H(4) 3.272(13) .
C(32) H(5) 2.056(11) .
C(32) H(6) 2.018(11) .
C(32) H(7) 3.298(12) .
C(32) H(11) 3.023(12) .
C(32) H(16) 3.584(12) 44501
C(32) H(19) 3.545(10) 44501
C(32) H(23) 3.398 54501
C(32) H(25) 3.010 66602
C(33) H(5) 3.250(11) .
C(33) H(7) 2.060(13) .
C(33) H(11) 2.804(12) .
C(33) H(23) 3.139 54501
C(33) H(25) 3.373 66602
C(33) H(28) 2.896 66602
C(34) H(4) 3.257(12) .
C(34) H(6) 2.029(14) .
C(34) H(18) 3.215(14) 66502
C(34) H(28) 3.016 66602
C(35) H(3) 3.113(10) .
C(35) H(9) 3.286(11) .
C(35) H(11) 2.020(10) .
C(35) H(15) 2.903(15) 44501
C(35) H(21) 2.836(14) 54501
C(36) H(9) 2.912(16) 65502
C(36) H(13) 3.299(14) .
C(36) H(14) 2.797(12) .
C(36) H(18) 1.988(13) .
C(37) H(7) 3.095(14) 66502
C(37) H(9) 3.487(16) 65502
C(37) H(13) 2.045(14) .
C(37) H(17) 2.039(15) .
C(38) H(22) 3.572(12) .
C(38) H(23) 3.176 .
C(38) H(25) 3.246 .
C(38) H(25) 3.399 67602
C(38) H(26) 3.272 .
C(38) H(28) 3.250 .
C(39) H(5) 3.414(14) 56501
C(39) H(10) 3.128(10) 56501
C(39) H(20) 3.443(12) 45501
C(39) H(24) 3.573 67602
C(39) H(26) 2.036 .
C(39) H(27) 3.233 .
C(40) H(4) 3.015(14) 56602
C(40) H(24) 3.529 67602
C(40) H(27) 2.031 .
C(40) H(28) 3.279 .
C(41) H(1) 3.227(12) 66602
C(41) H(4) 3.572(15) 56602
C(41) H(24) 3.567 67602
C(41) H(26) 2.063 .
C(41) H(28) 2.006 .
C(42) H(6) 3.564(11) 66602
C(42) H(23) 3.445 67602
C(42) H(25) 2.824 .
C(42) H(26) 3.280 .
C(42) H(27) 1.982 .
C(44) H(1) 3.240(11) .
C(44) H(3) 2.010(10) .
C(44) H(6) 3.450(12) .
C(44) H(11) 3.183(11) .
C(44) H(12) 3.542(12) 65502
C(44) H(14) 2.796(13) 76502
B(1) H(5) 2.683(14) .
B(1) H(6) 2.795(12) .
B(1) H(10) 2.731(11) .
B(1) H(11) 2.768(12) .
B(1) H(19) 3.511(12) 44501
B(1) H(20) 3.470(11) 44501
B(1) H(23) 2.957 54501
B(1) H(25) 3.565 66602
B(2) H(2) 2.676(11) 56501
B(2) H(3) 2.776(14) 56501
B(2) H(16) 2.976(11) .
B(2) H(19) 2.788(14) .
B(2) H(21) 2.733(11) .
H(1) I(1) 3.320(7) 65501
H(1) I(3) 3.013(10) 65501
H(1) C(7) 2.050(11) .
H(1) C(8) 3.273(10) .
H(1) C(18) 2.027(12) 65501
H(1) C(29) 3.484(13) 65501
H(1) C(30) 3.287(14) 65501
H(1) C(41) 3.227(12) 66602
H(1) C(44) 3.240(11) .
H(1) H(2) 2.342(13) .
H(1) H(4) 2.870(13) 65501
H(1) H(17) 3.299(13) 76502
H(1) H(23) 3.455 54501
H(1) H(24) 3.567 54501
H(1) H(27) 2.678 66602
H(2) N(1) 3.220(10) 54501
H(2) C(6) 2.039(14) .
H(2) C(8) 2.018(11) .
H(2) C(9) 3.226(12) .
H(2) C(17) 3.256(13) 54501
H(2) C(18) 3.234(14) 65501
H(2) C(19) 2.812(13) 54501
H(2) C(21) 2.770(10) 54501
H(2) C(26) 3.568(12) 54501
H(2) C(30) 3.106(11) 65501
H(2) C(31) 3.314(13) 65501
H(2) B(2) 2.676(11) 54501
H(2) H(1) 2.342(13) .
H(2) H(4) 3.020(10) 65501
H(2) H(5) 3.332(13) 65501
H(2) H(16) 2.646(13) 54501
H(2) H(19) 2.730(14) 54501
H(2) H(23) 3.188 54501
H(2) H(24) 2.893 54501
H(3) O(1) 2.589(11) 54501
H(3) C(5) 3.456(11) .
H(3) C(7) 3.227(11) .
H(3) C(8) 2.038(12) .
H(3) C(9) 3.508(12) 65502
H(3) C(10) 3.330(13) 54501
H(3) C(18) 3.213(10) 65501
H(3) C(35) 3.113(10) .
H(3) C(44) 2.010(10) .
H(3) B(2) 2.776(14) 54501
H(3) H(3) 2.765(12) 65502
H(3) H(8) 2.311(12) .
H(3) H(8) 3.139(10) 65502
H(3) H(11) 3.045(12) .
H(3) H(12) 2.347(10) .
H(3) H(12) 3.424(12) 65502
H(3) H(14) 3.150(10) 76502
H(3) H(15) 3.147(12) 76502
H(4) I(1) 3.066(8) .
H(4) C(6) 3.552(13) 45501
H(4) C(29) 2.006(11) .
H(4) C(31) 2.026(14) .
H(4) C(32) 3.272(13) .
H(4) C(34) 3.257(12) .
H(4) C(40) 3.015(14) 56602
H(4) C(41) 3.572(15) 56602
H(4) H(1) 2.870(13) 45501
H(4) H(2) 3.020(10) 45501
H(4) H(5) 2.324(13) .
H(4) H(24) 2.950 44501
H(4) H(26) 2.609 56602
H(4) H(27) 3.585 56602
H(5) O(2) 2.404(12) 54501
H(5) C(19) 3.314(10) 44501
H(5) C(20) 3.126(10) 44501
H(5) C(29) 3.228(11) .
H(5) C(30) 2.028(12) .
H(5) C(32) 2.056(11) .
H(5) C(33) 3.250(11) .
H(5) C(39) 3.414(14) 54501
H(5) B(1) 2.683(14) .
H(5) H(2) 3.332(13) 45501
H(5) H(4) 2.324(13) .
H(5) H(19) 3.066(11) 44501
H(5) H(20) 2.720(10) 44501
H(5) H(24) 3.228 44501
H(5) H(25) 3.347 66602
H(6) N(2) 3.072(12) 54501
H(6) C(4) 3.302(11) .
H(6) C(5) 2.987(11) .
H(6) C(18) 3.436(12) 65501
H(6) C(25) 3.012(15) 54501
H(6) C(29) 3.226(14) .
H(6) C(31) 3.247(12) .
H(6) C(32) 2.018(11) .
H(6) C(34) 2.029(14) .
H(6) C(42) 3.564(11) 66602
H(6) C(44) 3.450(12) .
H(6) B(1) 2.795(12) .
H(6) H(7) 2.342(14) .
H(6) H(8) 3.555(12) .
H(6) H(11) 2.218(11) .
H(6) H(23) 2.452 54501
H(6) H(28) 2.857 66602
H(7) I(1) 3.031(10) .
H(7) I(3) 3.500(9) 65501
H(7) C(29) 2.059(12) .
H(7) C(30) 3.267(11) .
H(7) C(32) 3.298(12) .
H(7) C(33) 2.060(13) .
H(7) C(37) 3.095(14) 66502
H(7) H(6) 2.342(14) .
H(7) H(17) 3.534(15) 66502
H(7) H(18) 2.535(15) 66502
H(7) H(22) 3.298(12) .
H(7) H(28) 3.055 66602
H(8) I(3) 3.061(7) 65501
H(8) O(1) 3.547(11) 66502
H(8) C(6) 3.236(12) .
H(8) C(8) 3.273(14) .
H(8) C(9) 2.031(13) .
H(8) C(10) 3.460(14) 66502
H(8) C(12) 3.123(15) 66502
H(8) C(18) 2.018(11) 65501
H(8) H(3) 2.311(12) .
H(8) H(3) 3.139(10) 65502
H(8) H(6) 3.555(12) .
H(8) H(11) 3.353(11) .
H(8) H(12) 3.084(11) 65502
H(8) H(13) 2.841(14) 66502
H(8) H(14) 3.303(13) 76502
H(9) I(2) 3.071(8) .
H(9) I(2) 3.278(9) 54502
H(9) C(1) 2.060(11) .
H(9) C(3) 2.039(11) .
H(9) C(4) 3.292(10) .
H(9) C(14) 3.591(13) 65502
H(9) C(35) 3.286(11) .
H(9) C(36) 2.912(16) 65502
H(9) C(37) 3.487(16) 65502
H(9) H(10) 2.327(11) .
H(9) H(17) 2.592(16) 65502
H(9) H(18) 3.546(16) 65502
H(10) I(1) 3.595(10) 54501
H(10) O(2) 2.415(9) 54501
H(10) C(1) 3.252(12) .
H(10) C(2) 2.014(12) .
H(10) C(4) 2.042(10) .
H(10) C(5) 3.274(11) .
H(10) C(19) 3.474(14) 44501
H(10) C(20) 3.260(14) 44501
H(10) C(39) 3.128(10) 54501
H(10) B(1) 2.731(11) .
H(10) H(9) 2.327(11) .
H(10) H(19) 3.105(15) 44501
H(10) H(20) 2.714(14) 44501
H(11) N(2) 3.240(11) 54501
H(11) C(1) 3.243(10) .
H(11) C(3) 3.273(11) .
H(11) C(4) 2.058(11) .
H(11) C(8) 3.459(12) .
H(11) C(9) 2.980(11) .
H(11) C(25) 3.230(13) 54501
H(11) C(32) 3.023(12) .
H(11) C(33) 2.804(12) .
H(11) C(35) 2.020(10) .
H(11) C(44) 3.183(11) .
H(11) B(1) 2.768(12) .
H(11) H(3) 3.045(12) .
H(11) H(6) 2.218(11) .
H(11) H(8) 3.353(11) .
H(11) H(12) 2.326(11) .
H(11) H(15) 2.958(14) 44501
H(11) H(21) 3.431(14) 54501
H(11) H(23) 2.633 54501
H(12) I(2) 2.987(7) .
H(12) O(1) 2.758(11) 54501
H(12) C(1) 2.030(11) .
H(12) C(2) 3.287(11) .
H(12) C(4) 3.291(11) .
H(12) C(5) 2.030(12) .
H(12) C(8) 3.538(10) .
H(12) C(9) 2.960(9) .
H(12) C(16) 3.303(14) 44501
H(12) C(44) 3.542(12) 65502
H(12) H(3) 2.347(10) .
H(12) H(3) 3.424(12) 65502
H(12) H(8) 3.084(11) 65502
H(12) H(11) 2.326(11) .
H(12) H(14) 3.395(14) 44501
H(12) H(15) 2.791(15) 44501
H(12) H(21) 3.161(13) 54501
H(13) I(2) 3.185(9) 56501
H(13) I(3) 3.370(9) 56502
H(13) O(1) 2.683(9) .
H(13) C(10) 2.030(10) .
H(13) C(13) 3.257(11) .
H(13) C(36) 3.299(14) .
H(13) C(37) 2.045(14) .
H(13) H(8) 2.841(14) 66502
H(13) H(18) 2.314(14) .
H(14) N(1) 3.598(13) 77502
H(14) C(6) 3.141(12) 76502
H(14) C(7) 3.101(13) 76502
H(14) C(8) 2.915(12) 76502
H(14) C(9) 2.710(11) 76502
H(14) C(13) 3.233(13) .
H(14) C(14) 2.060(13) .
H(14) C(16) 1.999(13) .
H(14) C(17) 3.242(13) .
H(14) C(17) 3.554(15) 77502
H(14) C(18) 2.967(13) 66502
H(14) C(36) 2.797(12) .
H(14) C(44) 2.796(13) 76502
H(14) H(3) 3.150(10) 76502
H(14) H(8) 3.303(13) 76502
H(14) H(12) 3.395(14) 66501
H(14) H(15) 2.303(12) .
H(14) H(16) 3.545(15) 77502
H(14) H(17) 2.708(12) .
H(15) N(1) 3.242(10) .
H(15) N(1) 3.546(13) 77502
H(15) C(5) 3.015(14) 66501
H(15) C(9) 3.387(12) 76502
H(15) C(13) 3.312(14) 77502
H(15) C(14) 3.263(11) .
H(15) C(14) 3.570(15) 77502
H(15) C(15) 2.000(11) .
H(15) C(17) 2.046(12) .
H(15) C(35) 2.903(15) 66501
H(15) H(3) 3.147(12) 76502
H(15) H(11) 2.958(14) 66501
H(15) H(12) 2.791(15) 66501
H(15) H(14) 2.303(12) .
H(15) H(16) 2.348(13) .
H(16) N(1) 1.994(9) .
H(16) C(7) 3.016(13) 56501
H(16) C(8) 3.218(12) 56501
H(16) C(13) 3.175(10) .
H(16) C(14) 3.520(13) 77502
H(16) C(15) 3.233(13) .
H(16) C(15) 3.489(15) 77502
H(16) C(16) 2.051(13) .
H(16) C(19) 3.192(12) .
H(16) C(21) 3.490(10) .
H(16) C(32) 3.584(12) 66501
H(16) B(2) 2.976(11) .
H(16) H(2) 2.646(13) 56501
H(16) H(14) 3.545(15) 77502
H(16) H(15) 2.348(13) .
H(16) H(19) 2.426(12) .
H(17) I(1) 3.356(9) 66502
H(17) C(2) 3.305(15) 65502
H(17) C(6) 3.389(13) 76502
H(17) C(12) 3.305(15) .
H(17) C(13) 3.234(13) .
H(17) C(14) 2.076(12) .
H(17) C(15) 2.811(12) .
H(17) C(29) 3.527(14) 66502
H(17) C(37) 2.039(15) .
H(17) H(1) 3.299(13) 76502
H(17) H(7) 3.534(15) 66502
H(17) H(9) 2.592(16) 65502
H(17) H(14) 2.708(12) .
H(17) H(18) 2.299(14) .
H(18) C(10) 3.202(12) .
H(18) C(12) 2.008(13) .
H(18) C(14) 3.249(11) .
H(18) C(22) 3.313(11) 66502
H(18) C(23) 3.112(10) 66502
H(18) C(34) 3.215(14) 66502
H(18) C(36) 1.988(13) .
H(18) H(7) 2.535(15) 66502
H(18) H(9) 3.546(16) 65502
H(18) H(13) 2.314(14) .
H(18) H(17) 2.299(14) .
H(18) H(21) 3.102(12) 66502
H(18) H(22) 2.758(11) 66502
H(19) O(2) 3.502(11) 65501
H(19) N(1) 2.719(12) .
H(19) C(3) 3.135(14) 66501
H(19) C(4) 3.223(12) 66501
H(19) C(7) 3.459(14) 56501
H(19) C(11) 3.284(11) 66501
H(19) C(17) 2.703(13) .
H(19) C(20) 2.038(12) .
H(19) C(21) 2.019(11) .
H(19) C(22) 3.261(11) .
H(19) C(31) 3.357(10) 66501
H(19) C(32) 3.545(10) 66501
H(19) B(1) 3.511(12) 66501
H(19) B(2) 2.788(14) .
H(19) H(2) 2.730(14) 56501
H(19) H(5) 3.066(11) 66501
H(19) H(10) 3.105(15) 66501
H(19) H(16) 2.426(12) .
H(19) H(20) 2.345(13) .
H(20) I(4) 3.083(8) 66501
H(20) O(2) 2.444(10) 65501
H(20) C(3) 3.381(13) 66501
H(20) C(11) 2.061(12) 66501
H(20) C(19) 2.052(14) .
H(20) C(21) 3.283(13) .
H(20) C(23) 3.276(12) .
H(20) C(31) 3.518(11) 66501
H(20) C(39) 3.443(12) 65501
H(20) B(1) 3.470(11) 66501
H(20) H(5) 2.720(10) 66501
H(20) H(10) 2.714(14) 66501
H(20) H(19) 2.345(13) .
H(20) H(26) 3.425 65501
H(21) O(1) 2.701(10) .
H(21) C(1) 3.072(12) 56501
H(21) C(2) 3.433(12) 56501
H(21) C(3) 3.549(13) 56501
H(21) C(4) 3.361(13) 56501
H(21) C(5) 3.006(14) 56501
H(21) C(8) 3.442(10) 56501
H(21) C(11) 3.231(12) 66501
H(21) C(19) 3.253(11) .
H(21) C(21) 2.068(10) .
H(21) C(23) 2.009(13) .
H(21) C(35) 2.836(14) 56501
H(21) B(2) 2.733(11) .
H(21) H(11) 3.431(14) 56501
H(21) H(12) 3.161(13) 56501
H(21) H(18) 3.102(12) 66502
H(21) H(22) 2.309(12) .
H(21) H(23) 3.555 .
H(22) I(1) 3.305(7) .
H(22) I(4) 3.075(9) 66501
H(22) C(11) 2.029(12) 66501
H(22) C(20) 3.280(12) .
H(22) C(21) 3.317(11) .
H(22) C(22) 2.026(11) .
H(22) C(38) 3.572(12) .
H(22) H(7) 3.298(12) .
H(22) H(18) 2.758(11) 66502
H(22) H(21) 2.309(12) .
H(23) N(2) 1.960 .
H(23) C(4) 3.311 56501
H(23) C(5) 3.102 56501
H(23) C(6) 3.122 56501
H(23) C(7) 2.975 56501
H(23) C(8) 3.303 56501
H(23) C(18) 3.546 66501
H(23) C(22) 3.538 .
H(23) C(26) 2.046 .
H(23) C(27) 3.266 .
H(23) C(32) 3.398 56501
H(23) C(33) 3.139 56501
H(23) C(38) 3.176 .
H(23) C(42) 3.445 67602
H(23) B(1) 2.957 56501
H(23) H(1) 3.455 56501
H(23) H(2) 3.188 56501
H(23) H(6) 2.452 56501
H(23) H(11) 2.633 56501
H(23) H(21) 3.555 .
H(23) H(24) 2.347 .
H(23) H(28) 3.365 67602
H(24) N(2) 3.208 .
H(24) C(7) 3.360 56501
H(24) C(11) 3.547 66501
H(24) C(20) 3.497 .
H(24) C(25) 2.052 .
H(24) C(27) 2.027 .
H(24) C(28) 3.269 .
H(24) C(39) 3.573 67602
H(24) C(40) 3.529 67602
H(24) C(41) 3.567 67602
H(24) H(1) 3.567 56501
H(24) H(2) 2.893 56501
H(24) H(4) 2.950 66501
H(24) H(5) 3.228 66501
H(24) H(23) 2.347 .
H(24) H(25) 2.329 .
H(25) I(4) 3.338 66501
H(25) N(2) 3.317 67602
H(25) C(11) 3.530 66501
H(25) C(25) 3.274 .
H(25) C(26) 2.032 .
H(25) C(28) 2.054 .
H(25) C(30) 3.440 66602
H(25) C(31) 3.023 66602
H(25) C(32) 3.010 66602
H(25) C(33) 3.373 66602
H(25) C(38) 3.246 .
H(25) C(38) 3.399 67602
H(25) C(42) 2.824 .
H(25) B(1) 3.565 66602
H(25) H(5) 3.347 66602
H(25) H(24) 2.329 .
H(25) H(28) 2.729 .
H(26) I(1) 3.450 56602
H(26) O(2) 2.700 .
H(26) C(30) 3.399 56602
H(26) C(38) 3.272 .
H(26) C(39) 2.036 .
H(26) C(41) 2.063 .
H(26) C(42) 3.280 .
H(26) H(4) 2.609 56602
H(26) H(20) 3.425 45501
H(26) H(27) 2.348 .
H(27) I(3) 3.417 56602
H(27) I(4) 3.458 55602
H(27) C(6) 3.374 66602
H(27) C(28) 3.280 .
H(27) C(39) 3.233 .
H(27) C(40) 2.031 .
H(27) C(42) 1.982 .
H(27) H(1) 2.678 66602
H(27) H(4) 3.585 56602
H(27) H(26) 2.348 .
H(27) H(28) 2.275 .
H(28) I(4) 3.465 55602
H(28) C(25) 3.520 67602
H(28) C(27) 2.816 .
H(28) C(28) 2.077 .
H(28) C(33) 2.896 66602
H(28) C(34) 3.016 66602
H(28) C(38) 3.250 .
H(28) C(40) 3.279 .
H(28) C(41) 2.006 .
H(28) H(6) 2.857 66602
H(28) H(7) 3.055 66602
H(28) H(23) 3.365 67602
H(28) H(25) 2.729 .
H(28) H(27) 2.275 .

loop_
_geom_torsion_atom_site_label_1
_geom_torsion_atom_site_label_2
_geom_torsion_atom_site_label_3
_geom_torsion_atom_site_label_4
_geom_torsion
_geom_torsion_site_symmetry_1
_geom_torsion_site_symmetry_3
_geom_torsion_site_symmetry_4
C(10) O(1) B(2) N(1) 5.3(9) . . .
C(10) O(1) B(2) C(21) -112.6(8) . . .
C(10) O(1) B(2) C(8) 119.4(8) . . 56501
B(2) O(1) C(10) C(12) 176.5(10) . . .
B(2) O(1) C(10) C(13) -5.4(11) . . .
C(39) O(2) B(1) C(4) 111.0(7) . 56501 56501
C(39) O(2) B(1) C(32) -118.6(7) . 56501 56501
C(39) O(2) B(1) N(2) -1.4(7) . 56501 .
B(1) O(2) C(39) C(38) 1.7(9) 56501 . .
B(1) O(2) C(39) C(40) -179.7(7) 56501 . .
C(13) N(1) C(17) C(16) -2.1(14) . . .
C(17) N(1) C(13) C(10) -175.9(8) . . .
C(17) N(1) C(13) C(14) 3.5(14) . . .
C(13) N(1) B(2) O(1) -3.5(9) . . .
C(13) N(1) B(2) C(21) 113.9(7) . . .
C(13) N(1) B(2) C(8) -121.7(7) . . 56501
B(2) N(1) C(13) C(10) 0.8(10) . . .
B(2) N(1) C(13) C(14) -179.8(7) . . .
C(17) N(1) B(2) O(1) 172.3(9) . . .
C(17) N(1) B(2) C(21) -70.3(12) . . .
C(17) N(1) B(2) C(8) 54.2(13) . . 56501
B(2) N(1) C(17) C(16) -177.5(9) . . .
C(25) N(2) C(38) C(28) 1.7(12) . . .
C(25) N(2) C(38) C(39) -176.9(7) . . .
C(38) N(2) C(25) C(26) -2.8(12) . . .
C(25) N(2) B(1) O(2) 177.1(8) . 56501 .
C(25) N(2) B(1) C(4) 62.9(11) . 56501 56501
C(25) N(2) B(1) C(32) -65.3(11) . 56501 56501
B(1) N(2) C(25) C(26) -179.0(8) 56501 . .
C(38) N(2) B(1) O(2) 0.6(7) . 56501 .
C(38) N(2) B(1) C(4) -113.6(7) . 56501 56501
C(38) N(2) B(1) C(32) 118.2(7) . 56501 56501
B(1) N(2) C(38) C(28) 178.9(7) 56501 . .
B(1) N(2) C(38) C(39) 0.3(8) 56501 . .
I(2) C(1) C(2) C(3) -179.7(7) . . .
I(2) C(1) C(35) C(5) 178.7(7) . . .
C(2) C(1) C(35) C(5) -1.7(15) . . .
C(35) C(1) C(2) C(3) 0.8(15) . . .
C(1) C(2) C(3) C(4) -0.5(13) . . .
C(2) C(3) C(4) C(5) 1.2(15) . . .
C(2) C(3) C(4) B(1) -175.9(9) . . .
C(3) C(4) C(5) C(35) -2.2(14) . . .
C(3) C(4) B(1) O(2) -3.5(12) . . 54501
C(3) C(4) B(1) C(32) -131.0(9) . . .
C(3) C(4) B(1) N(2) 104.2(9) . . 54501
C(5) C(4) B(1) O(2) 179.5(8) . . 54501
C(5) C(4) B(1) C(32) 52.0(11) . . .
C(5) C(4) B(1) N(2) -72.8(10) . . 54501
B(1) C(4) C(5) C(35) 174.9(9) . . .
C(4) C(5) C(35) C(1) 2.5(15) . . .
C(7) C(6) C(18) I(3) 178.9(6) . 65501 65501
C(7) C(6) C(18) C(44) 2.0(12) . 65501 .
C(18) C(6) C(7) C(8) 0.0(12) 65501 . .
C(6) C(7) C(8) C(9) 0.3(9) . . .
C(6) C(7) C(8) B(2) 178.5(7) . . 54501
C(7) C(8) C(9) C(44) -2.5(12) . . .
C(7) C(8) B(2) O(1) 172.4(7) . 54501 54501
C(7) C(8) B(2) N(1) -78.0(9) . 54501 54501
C(7) C(8) B(2) C(21) 45.5(10) . 54501 54501
C(9) C(8) B(2) O(1) -9.5(11) . 54501 54501
C(9) C(8) B(2) N(1) 100.1(8) . 54501 54501
C(9) C(8) B(2) C(21) -136.4(8) . 54501 54501
B(2) C(8) C(9) C(44) 179.3(7) 54501 . .
C(8) C(9) C(44) C(18) 4.5(12) . . 65501
O(1) C(10) C(12) C(37) 177.6(10) . . .
O(1) C(10) C(13) N(1) 2.9(11) . . .
O(1) C(10) C(13) C(14) -176.5(9) . . .
C(12) C(10) C(13) N(1) -178.7(8) . . .
C(12) C(10) C(13) C(14) 1.9(15) . . .
C(13) C(10) C(12) C(37) -0.4(12) . . .
I(4) C(11) C(20) C(19) -179.8(5) . 44501 44501
I(4) C(11) C(23) C(22) 178.6(6) . 44501 44501
C(20) C(11) C(23) C(22) -0.6(12) 44501 44501 44501
C(23) C(11) C(20) C(19) -0.5(11) 44501 44501 44501
C(10) C(12) C(37) C(36) -1.4(17) . . .
N(1) C(13) C(14) C(15) -2.0(15) . . .
N(1) C(13) C(14) C(36) 179.3(9) . . .
C(10) C(13) C(14) C(15) 177.4(9) . . .
C(10) C(13) C(14) C(36) -1.3(15) . . .
C(13) C(14) C(15) C(16) -1.0(15) . . .
C(13) C(14) C(36) C(37) -0.5(14) . . .
C(15) C(14) C(36) C(37) -179.0(11) . . .
C(36) C(14) C(15) C(16) 177.5(11) . . .
C(14) C(15) C(16) C(17) 2.3(16) . . .
C(15) C(16) C(17) N(1) -0.8(15) . . .
I(3) C(18) C(44) C(9) 179.0(6) . 45501 45501
C(6) C(18) C(44) C(9) -4.2(12) 45501 45501 45501
C(20) C(19) C(21) C(22) -2.9(12) . . .
C(20) C(19) C(21) B(2) 171.0(8) . . .
C(21) C(19) C(20) C(11) 2.4(13) . . 66501
C(19) C(21) C(22) C(23) 1.8(12) . . .
C(19) C(21) B(2) O(1) 141.8(8) . . .
C(19) C(21) B(2) N(1) 31.0(10) . . .
C(19) C(21) B(2) C(8) -90.3(10) . . 56501
C(22) C(21) B(2) O(1) -44.4(10) . . .
C(22) C(21) B(2) N(1) -155.2(6) . . .
C(22) C(21) B(2) C(8) 83.5(8) . . 56501
B(2) C(21) C(22) C(23) -172.5(7) . . .
C(21) C(22) C(23) C(11) -0.0(12) . . 66501
N(2) C(25) C(26) C(27) 1.8(13) . . .
C(25) C(26) C(27) C(28) 0.6(12) . . .
C(26) C(27) C(28) C(38) -1.6(13) . . .
C(26) C(27) C(28) C(42) 178.5(9) . . .
C(27) C(28) C(38) N(2) 0.5(11) . . .
C(27) C(28) C(38) C(39) 178.9(8) . . .
C(27) C(28) C(42) C(41) 179.9(7) . . .
C(38) C(28) C(42) C(41) -0.0(12) . . .
C(42) C(28) C(38) N(2) -179.6(7) . . .
C(42) C(28) C(38) C(39) -1.1(12) . . .
I(1) C(29) C(30) C(31) -178.7(6) . . .
I(1) C(29) C(34) C(33) 179.5(6) . . .
C(30) C(29) C(34) C(33) -1.1(13) . . .
C(34) C(29) C(30) C(31) 2.0(13) . . .
C(29) C(30) C(31) C(32) -2.4(12) . . .
C(30) C(31) C(32) C(33) 2.0(12) . . .
C(30) C(31) C(32) B(1) 179.0(7) . . .
C(31) C(32) C(33) C(34) -1.2(12) . . .
C(31) C(32) B(1) O(2) -11.6(9) . . 54501
C(31) C(32) B(1) C(4) 115.0(8) . . .
C(31) C(32) B(1) N(2) -122.1(7) . . 54501
C(33) C(32) B(1) O(2) 165.2(7) . . 54501
C(33) C(32) B(1) C(4) -68.2(10) . . .
C(33) C(32) B(1) N(2) 54.8(10) . . 54501
B(1) C(32) C(33) C(34) -178.0(7) . . .
C(32) C(33) C(34) C(29) 0.8(12) . . .
C(14) C(36) C(37) C(12) 1.9(18) . . .
N(2) C(38) C(39) O(2) -1.3(10) . . .
N(2) C(38) C(39) C(40) -180.0(7) . . .
C(28) C(38) C(39) O(2) -179.9(6) . . .
C(28) C(38) C(39) C(40) 1.4(13) . . .
O(2) C(39) C(40) C(41) -179.0(8) . . .
C(38) C(39) C(40) C(41) -0.5(11) . . .
C(39) C(40) C(41) C(42) -0.6(13) . . .
C(40) C(41) C(42) C(28) 0.9(14) . . .
